data_4038582
loop_
_publ_author_name
'Zimmerman, Amber'
'Xu, Rebecca'
'Reynolds, Samantha C.'
'Shipp, Chase'
'Marshall, Derrick'
'Wang, Ge'
'Blank, Natalia F.'
'Gibbons, Sarah'
'Hughes, Russell P.'
'Glueck, David S.'
'Balaich, Gary James'
'Rheingold, Arnold L.'

_publ_section_title
;
 Diastereoselective Synthesis of P-Stereogenic Secondary Phosphine Oxides
 (SPOs) Bearing a Chiral Substituent by Ring Opening of (+)-Limonene Oxide
 with Primary Phosphido Nucleophiles.
;
_journal_name_full 'The Journal of organic chemistry'
_journal_paper_doi 10.1021/acs.joc.0c00974
_journal_year 2020
_chemical_absolute_configuration ad
_chemical_formula_moiety 'C16 H23 O2 P'
_chemical_formula_sum 'C16 H23 O2 P'
_chemical_formula_weight 278.31
_space_group_crystal_system orthorhombic
_space_group_IT_number 19
_space_group_name_Hall 'P 2ac 2ab'
_space_group_name_H-M_alt 'P 21 21 21'
_atom_sites_solution_hydrogens mixed
_atom_sites_solution_primary direct
_audit_creation_date 2019-09-27
_audit_creation_method
;
Olex2 1.2-beta
(compiled 2018.05.29 svn.r3508 for OlexSys, GUI svn.r5506)
;
_cell_angle_alpha 90
_cell_angle_beta 90
_cell_angle_gamma 90
_cell_formula_units_Z 4
_cell_length_a 5.9126(3)
_cell_length_b 12.1600(6)
_cell_length_c 20.6164(10)
_cell_measurement_reflns_used 1698
_cell_measurement_temperature 100
_cell_measurement_theta_max 68.17
_cell_measurement_theta_min 32.32
_cell_volume 1482.26(13)
_computing_cell_refinement 'SAINT v8.38A (Bruker, 2017)'
_computing_data_collection 'APEX3 v2017.3-0 (Bruker, 2017)'
_computing_data_reduction 'SAINT v8.38A (Bruker, 2017)'
_computing_molecular_graphics 'Olex2 (Dolomanov et al., 2009)'
_computing_publication_material 'Olex2 (Dolomanov et al., 2009)'
_computing_structure_refinement 'ShelXL (Sheldrick, 2015)'
_computing_structure_solution 'ShelXT (Sheldrick, 2015)'
_diffrn_ambient_temperature 100.0
_diffrn_detector 'Bruker APEX-II CCD'
_diffrn_detector_area_resol_mean 7.9
_diffrn_detector_type 'CCD Area Detector'
_diffrn_measured_fraction_theta_full 0.985
_diffrn_measured_fraction_theta_max 0.985
_diffrn_measurement_device 'Kappa Four-Circle Diffractometer'
_diffrn_measurement_device_type 'Bruker X8 APEX II'
_diffrn_measurement_method '\w and \f scans'
_diffrn_radiation_monochromator 'Double Bounce Multilayer Mirrors'
_diffrn_radiation_probe x-ray
_diffrn_radiation_type CuK\a
_diffrn_radiation_wavelength 1.54178
_diffrn_reflns_av_R_equivalents 0.0247
_diffrn_reflns_av_unetI/netI 0.0252
_diffrn_reflns_Laue_measured_fraction_full 0.985
_diffrn_reflns_Laue_measured_fraction_max 0.985
_diffrn_reflns_limit_h_max 7
_diffrn_reflns_limit_h_min -7
_diffrn_reflns_limit_k_max 14
_diffrn_reflns_limit_k_min -14
_diffrn_reflns_limit_l_max 23
_diffrn_reflns_limit_l_min -24
_diffrn_reflns_number 8995
_diffrn_reflns_point_group_measured_fraction_full 0.983
_diffrn_reflns_point_group_measured_fraction_max 0.981
_diffrn_reflns_theta_full 67.679
_diffrn_reflns_theta_max 68.161
_diffrn_reflns_theta_min 5.626
_diffrn_source 'Micro Focus Rotating Anode'
_diffrn_source_type 'Bruker Microstar FR-592'
_diffrn_standards_number 0
_exptl_absorpt_coefficient_mu 1.603
_exptl_absorpt_correction_T_max 0.7531
_exptl_absorpt_correction_T_min 0.6813
_exptl_absorpt_correction_type multi-scan
_exptl_absorpt_process_details
'SADABS-2016/2 (Bruker,2016/2) was used for absorption correction. wR2(int) was 0.0631 before and 0.0410 after correction. The Ratio of minimum to maximum transmission is 0.9047. The \l/2 correction factor is Not present.'
_exptl_crystal_colour colourless
_exptl_crystal_colour_primary colourless
_exptl_crystal_density_diffrn 1.247
_exptl_crystal_description block
_exptl_crystal_F_000 600
_exptl_crystal_size_max 0.29
_exptl_crystal_size_mid 0.28
_exptl_crystal_size_min 0.26
_refine_diff_density_max 0.248
_refine_diff_density_min -0.204
_refine_diff_density_rms 0.039
_refine_ls_abs_structure_details
;
 Flack x determined using 1056 quotients [(I+)-(I-)]/[(I+)+(I-)]
 (Parsons, Flack and Wagner, Acta Cryst. B69 (2013) 249-259).
;
_refine_ls_abs_structure_Flack 0.011(8)
_refine_ls_extinction_method none
_refine_ls_goodness_of_fit_ref 1.060
_refine_ls_hydrogen_treatment mixed
_refine_ls_matrix_type full
_refine_ls_number_parameters 190
_refine_ls_number_reflns 2654
_refine_ls_number_restraints 0
_refine_ls_restrained_S_all 1.060
_refine_ls_R_factor_all 0.0272
_refine_ls_R_factor_gt 0.0269
_refine_ls_shift/su_max 0.001
_refine_ls_shift/su_mean 0.000
_refine_ls_structure_factor_coef Fsqd
_refine_ls_weighting_details 'w=1/[\s^2^(Fo^2^)+(0.0387P)^2^+0.5420P] where P=(Fo^2^+2Fc^2^)/3'
_refine_ls_weighting_scheme calc
_refine_ls_wR_factor_gt 0.0722
_refine_ls_wR_factor_ref 0.0724
_reflns_Friedel_coverage 0.690
_reflns_Friedel_fraction_full 0.980
_reflns_Friedel_fraction_max 0.976
_reflns_number_gt 2622
_reflns_number_total 2654
_reflns_threshold_expression 'I > 2\s(I)'
_cod_data_source_file jo0c00974_si_003.cif
_cod_data_source_block glu538_0m_a
_cod_depositor_comments
;
The following automatic conversions were performed:

data item '_diffrn_radiation_probe' value 'X-ray' was changed to
'x-ray' in accordance with the
/home/data/users/saulius/crontab/automatic-downloads/rss-feeds/ACS/lib/dictionaries/cif_core.dic
dictionary named 'cif_core.dic' version 2.4.2 last updated on
2011-04-26.

Automatic conversion script
Id: cif_fix_values 7556 2019-12-06 15:28:31Z antanas 
;
_cod_database_code 4038582
_shelx_shelxl_version_number 2016/6
_shelx_space_group_comment
;
The symmetry employed for this shelxl refinement is uniquely defined
by the following loop, which should always be used as a source of
symmetry information in preference to the above space-group names.
They are only intended as comments.
;
_shelx_estimated_absorpt_t_max 0.681
_shelx_estimated_absorpt_t_min 0.654
_olex2_refinement_description
;
1. Fixed Uiso
 At 1.2 times of:
  All C(H) groups, All C(H,H) groups
 At 1.5 times of:
  All C(H,H,H) groups
2.a Ternary CH refined with riding coordinates:
 C9(H9), C7(H7)
2.b Secondary CH2 refined with riding coordinates:
 C8(H8A,H8B), C11(H11A,H11B), C10(H10A,H10B)
2.c Aromatic/amide H refined with riding coordinates:
 C1(H1A), C5(H5), C4(H4), C2(H2A), C3(H3)
2.d Idealised Me refined as rotating group:
 C13(H13A,H13B,H13C), C15(H15A,H15B,H15C)
;
_olex2_submission_special_instructions 'No special instructions were received'

loop_
_space_group_symop_operation_xyz
'x, y, z'
'-x+1/2, -y, z+1/2'
'-x, y+1/2, -z+1/2'
'x+1/2, -y+1/2, -z'

loop_
_atom_site_label
_atom_site_type_symbol
_atom_site_fract_x
_atom_site_fract_y
_atom_site_fract_z
_atom_site_U_iso_or_equiv
_atom_site_adp_type
_atom_site_occupancy
_atom_site_site_symmetry_order
_atom_site_calc_flag
_atom_site_refinement_flags_posn
_atom_site_refinement_flags_adp
_atom_site_refinement_flags_occupancy
_atom_site_disorder_assembly
_atom_site_disorder_group
P1 P 0.57314(8) 0.65780(4) 0.43764(2) 0.01234(15) Uani 1 1 d . . . . .
O2 O 1.0689(3) 0.42215(13) 0.43331(8) 0.0180(3) Uani 1 1 d . . . . .
O1 O 0.3434(2) 0.60802(13) 0.44208(8) 0.0212(3) Uani 1 1 d . . . . .
C6 C 0.6203(3) 0.72385(17) 0.36022(10) 0.0137(4) Uani 1 1 d . . . . .
C9 C 0.6608(4) 0.46704(16) 0.55645(10) 0.0136(4) Uani 1 1 d . . . . .
H9 H 0.504656 0.492543 0.545486 0.016 Uiso 1 1 calc R . . . .
C14 C 0.6714(4) 0.44923(17) 0.62932(10) 0.0163(4) Uani 1 1 d . . . . .
C8 C 0.8272(4) 0.55393(16) 0.53208(10) 0.0129(4) Uani 1 1 d . . . . .
H8A H 0.982721 0.531215 0.543811 0.015 Uiso 1 1 calc R . . . .
H8B H 0.795457 0.624441 0.554294 0.015 Uiso 1 1 calc R . . . .
C7 C 0.8151(4) 0.57213(17) 0.45800(9) 0.0120(4) Uani 1 1 d . . . . .
H7 H 0.951234 0.617212 0.446954 0.014 Uiso 1 1 calc R . . . .
C13 C 0.8162(4) 0.47561(18) 0.34757(10) 0.0179(5) Uani 1 1 d . . . . .
H13A H 0.919320 0.532733 0.331763 0.027 Uiso 1 1 calc GR . . . .
H13B H 0.659837 0.496811 0.337982 0.027 Uiso 1 1 calc GR . . . .
H13C H 0.850809 0.405788 0.326001 0.027 Uiso 1 1 calc GR . . . .
C1 C 0.8129(4) 0.78755(18) 0.34906(10) 0.0171(5) Uani 1 1 d . . . . .
H1A H 0.921152 0.797651 0.382588 0.021 Uiso 1 1 calc R . . . .
C11 C 0.6838(4) 0.37463(16) 0.44661(10) 0.0145(4) Uani 1 1 d . . . . .
H11A H 0.526614 0.395920 0.435857 0.017 Uiso 1 1 calc R . . . .
H11B H 0.716115 0.303949 0.424655 0.017 Uiso 1 1 calc R . . . .
C5 C 0.4610(4) 0.71023(18) 0.31124(10) 0.0177(5) Uani 1 1 d . . . . .
H5 H 0.328414 0.668098 0.318945 0.021 Uiso 1 1 calc R . . . .
C4 C 0.4965(4) 0.75851(18) 0.25096(11) 0.0207(5) Uani 1 1 d . . . . .
H4 H 0.388630 0.748541 0.217322 0.025 Uiso 1 1 calc R . . . .
C16 C 0.8337(4) 0.48967(19) 0.66686(11) 0.0197(5) Uani 1 1 d . . . . .
C2 C 0.8459(4) 0.83609(19) 0.28884(10) 0.0191(5) Uani 1 1 d . . . . .
H2A H 0.976476 0.879713 0.281176 0.023 Uiso 1 1 calc R . . . .
C10 C 0.7034(4) 0.35852(17) 0.51986(10) 0.0162(5) Uani 1 1 d . . . . .
H10A H 0.856406 0.330828 0.530504 0.019 Uiso 1 1 calc R . . . .
H10B H 0.591992 0.302777 0.534165 0.019 Uiso 1 1 calc R . . . .
C15 C 0.4829(4) 0.3810(2) 0.65712(11) 0.0230(5) Uani 1 1 d . . . . .
H15A H 0.337110 0.411621 0.643456 0.035 Uiso 1 1 calc GR . . . .
H15B H 0.492274 0.381813 0.704580 0.035 Uiso 1 1 calc GR . . . .
H15C H 0.496279 0.305230 0.641463 0.035 Uiso 1 1 calc GR . . . .
C12 C 0.8453(4) 0.46235(17) 0.42074(10) 0.0142(4) Uani 1 1 d . . . . .
C3 C 0.6876(4) 0.82080(19) 0.23973(10) 0.0203(5) Uani 1 1 d . . . . .
H3 H 0.711053 0.853329 0.198381 0.024 Uiso 1 1 calc R . . . .
H16A H 0.829(5) 0.470(2) 0.7136(14) 0.029(7) Uiso 1 1 d . . . . .
H16B H 0.962(5) 0.533(2) 0.6510(13) 0.028(7) Uiso 1 1 d . . . . .
H1 H 0.599(4) 0.7338(19) 0.4792(10) 0.010(6) Uiso 1 1 d . . . . .
H2 H 1.156(5) 0.472(3) 0.4347(15) 0.031(8) Uiso 1 1 d . . . . .

loop_
_atom_site_aniso_label
_atom_site_aniso_U_11
_atom_site_aniso_U_22
_atom_site_aniso_U_33
_atom_site_aniso_U_23
_atom_site_aniso_U_13
_atom_site_aniso_U_12
P1 0.0097(3) 0.0114(3) 0.0159(2) 0.0005(2) 0.0013(2) 0.0013(2)
O2 0.0110(7) 0.0139(8) 0.0291(8) -0.0012(6) 0.0018(7) 0.0038(6)
O1 0.0118(7) 0.0215(8) 0.0301(8) 0.0065(7) 0.0012(7) 0.0008(6)
C6 0.0127(10) 0.0121(10) 0.0163(10) -0.0001(8) 0.0010(8) 0.0026(8)
C9 0.0125(9) 0.0114(9) 0.0168(10) -0.0008(8) -0.0002(9) -0.0006(8)
C14 0.0207(11) 0.0127(10) 0.0155(10) 0.0009(8) 0.0026(9) 0.0022(10)
C8 0.0121(10) 0.0113(10) 0.0153(10) -0.0017(8) 0.0004(8) -0.0003(9)
C7 0.0089(9) 0.0110(10) 0.0162(10) -0.0004(7) 0.0006(8) -0.0025(8)
C13 0.0211(11) 0.0167(11) 0.0159(10) -0.0035(8) 0.0033(9) 0.0007(10)
C1 0.0157(11) 0.0172(11) 0.0184(10) -0.0014(8) -0.0023(9) 0.0003(9)
C11 0.0139(10) 0.0107(10) 0.0190(10) -0.0038(8) 0.0003(9) -0.0016(8)
C5 0.0144(11) 0.0140(11) 0.0248(11) -0.0010(8) -0.0019(9) -0.0009(9)
C4 0.0231(11) 0.0195(12) 0.0197(10) -0.0023(9) -0.0090(9) 0.0049(10)
C16 0.0249(12) 0.0175(11) 0.0167(10) 0.0018(9) 0.0004(10) -0.0005(10)
C2 0.0179(11) 0.0181(11) 0.0212(10) 0.0014(9) 0.0034(9) -0.0010(10)
C10 0.0184(11) 0.0102(10) 0.0201(11) -0.0001(8) 0.0021(8) -0.0020(9)
C15 0.0239(12) 0.0252(12) 0.0200(10) 0.0038(9) 0.0019(9) -0.0051(10)
C12 0.0130(10) 0.0128(10) 0.0167(10) -0.0023(7) 0.0012(8) 0.0011(8)
C3 0.0259(12) 0.0187(11) 0.0164(10) 0.0013(8) 0.0021(9) 0.0043(10)

loop_
_atom_type_symbol
_atom_type_description
_atom_type_scat_dispersion_real
_atom_type_scat_dispersion_imag
_atom_type_scat_source
C C 0.0181 0.0091 'International Tables Vol C Tables 4.2.6.8 and 6.1.1.4'
H H 0.0000 0.0000 'International Tables Vol C Tables 4.2.6.8 and 6.1.1.4'
O O 0.0492 0.0322 'International Tables Vol C Tables 4.2.6.8 and 6.1.1.4'
P P 0.2955 0.4335 'International Tables Vol C Tables 4.2.6.8 and 6.1.1.4'

loop_
_geom_angle_atom_site_label_1
_geom_angle_atom_site_label_2
_geom_angle_atom_site_label_3
_geom_angle
_geom_angle_site_symmetry_1
_geom_angle_site_symmetry_3
_geom_angle_publ_flag
O1 P1 C6 112.05(9) . . ?
O1 P1 C7 118.06(9) . . ?
O1 P1 H1 111.3(10) . . ?
C6 P1 C7 109.67(9) . . ?
C6 P1 H1 104.7(10) . . ?
C7 P1 H1 99.7(11) . . ?
C12 O2 H2 110(2) . . ?
C1 C6 P1 121.18(16) . . ?
C5 C6 P1 118.90(16) . . ?
C5 C6 C1 119.92(19) . . ?
C14 C9 H9 107.8 . . ?
C14 C9 C8 113.39(17) . . ?
C14 C9 C10 110.81(17) . . ?
C8 C9 H9 107.8 . . ?
C8 C9 C10 109.03(17) . . ?
C10 C9 H9 107.8 . . ?
C16 C14 C9 123.6(2) . . ?
C16 C14 C15 121.2(2) . . ?
C15 C14 C9 115.16(19) . . ?
C9 C8 H8A 108.9 . . ?
C9 C8 H8B 108.9 . . ?
C9 C8 C7 113.21(17) . . ?
H8A C8 H8B 107.7 . . ?
C7 C8 H8A 108.9 . . ?
C7 C8 H8B 108.9 . . ?
P1 C7 H7 105.5 . . ?
C8 C7 P1 110.28(14) . . ?
C8 C7 H7 105.5 . . ?
C8 C7 C12 111.17(17) . . ?
C12 C7 P1 117.98(14) . . ?
C12 C7 H7 105.5 . . ?
H13A C13 H13B 109.5 . . ?
H13A C13 H13C 109.5 . . ?
H13B C13 H13C 109.5 . . ?
C12 C13 H13A 109.5 . . ?
C12 C13 H13B 109.5 . . ?
C12 C13 H13C 109.5 . . ?
C6 C1 H1A 120.1 . . ?
C2 C1 C6 119.9(2) . . ?
C2 C1 H1A 120.1 . . ?
H11A C11 H11B 107.8 . . ?
C10 C11 H11A 109.0 . . ?
C10 C11 H11B 109.0 . . ?
C10 C11 C12 112.80(17) . . ?
C12 C11 H11A 109.0 . . ?
C12 C11 H11B 109.0 . . ?
C6 C5 H5 120.1 . . ?
C4 C5 C6 119.8(2) . . ?
C4 C5 H5 120.1 . . ?
C5 C4 H4 119.8 . . ?
C3 C4 C5 120.4(2) . . ?
C3 C4 H4 119.8 . . ?
C14 C16 H16A 117.0(18) . . ?
C14 C16 H16B 124.4(16) . . ?
H16A C16 H16B 118(2) . . ?
C1 C2 H2A 120.0 . . ?
C1 C2 C3 120.0(2) . . ?
C3 C2 H2A 120.0 . . ?
C9 C10 H10A 109.4 . . ?
C9 C10 H10B 109.4 . . ?
C11 C10 C9 111.21(17) . . ?
C11 C10 H10A 109.4 . . ?
C11 C10 H10B 109.4 . . ?
H10A C10 H10B 108.0 . . ?
C14 C15 H15A 109.5 . . ?
C14 C15 H15B 109.5 . . ?
C14 C15 H15C 109.5 . . ?
H15A C15 H15B 109.5 . . ?
H15A C15 H15C 109.5 . . ?
H15B C15 H15C 109.5 . . ?
O2 C12 C7 108.07(17) . . ?
O2 C12 C13 108.58(18) . . ?
O2 C12 C11 105.97(17) . . ?
C13 C12 C7 112.69(18) . . ?
C13 C12 C11 110.38(18) . . ?
C11 C12 C7 110.87(17) . . ?
C4 C3 C2 120.1(2) . . ?
C4 C3 H3 119.9 . . ?
C2 C3 H3 119.9 . . ?

loop_
_geom_bond_atom_site_label_1
_geom_bond_atom_site_label_2
_geom_bond_distance
_geom_bond_site_symmetry_2
_geom_bond_publ_flag
P1 O1 1.4901(16) . ?
P1 C6 1.809(2) . ?
P1 C7 1.819(2) . ?
P1 H1 1.27(2) . ?
O2 C12 1.433(3) . ?
O2 H2 0.80(3) . ?
C6 C1 1.396(3) . ?
C6 C5 1.391(3) . ?
C9 H9 1.0000 . ?
C9 C14 1.519(3) . ?
C9 C8 1.529(3) . ?
C9 C10 1.541(3) . ?
C14 C16 1.327(3) . ?
C14 C15 1.503(3) . ?
C8 H8A 0.9900 . ?
C8 H8B 0.9900 . ?
C8 C7 1.545(3) . ?
C7 H7 1.0000 . ?
C7 C12 1.551(3) . ?
C13 H13A 0.9800 . ?
C13 H13B 0.9800 . ?
C13 H13C 0.9800 . ?
C13 C12 1.527(3) . ?
C1 H1A 0.9500 . ?
C1 C2 1.388(3) . ?
C11 H11A 0.9900 . ?
C11 H11B 0.9900 . ?
C11 C10 1.527(3) . ?
C11 C12 1.528(3) . ?
C5 H5 0.9500 . ?
C5 C4 1.390(3) . ?
C4 H4 0.9500 . ?
C4 C3 1.380(3) . ?
C16 H16A 0.99(3) . ?
C16 H16B 0.98(3) . ?
C2 H2A 0.9500 . ?
C2 C3 1.391(3) . ?
C10 H10A 0.9900 . ?
C10 H10B 0.9900 . ?
C15 H15A 0.9800 . ?
C15 H15B 0.9800 . ?
C15 H15C 0.9800 . ?
C3 H3 0.9500 . ?
